data_7245781
loop_
_publ_author_name
'Chen, Lei'
'Yang, Chen'
'Hu, Haoran'
'Shi, Lei'
'Zhang, Chong'
'Sun, Chengguo'
'Gao, Chao'
'Du, Yang'
'Hu, Bingcheng'

_publ_section_title
;
 Synthesis and characterization of cyclo-pentazolate salts of iron(iii)
 and aluminum(iii)
;
_journal_name_full CrystEngComm
_journal_paper_doi 10.1039/D2CE01270G
_journal_year 2022
_chemical_formula_moiety 'Fe H12 O6, 9(H2 O), 3(N5)'
_chemical_formula_sum 'Fe H30 N15 O15'
_chemical_formula_weight 536.24
_space_group_crystal_system monoclinic
_space_group_IT_number 14
_space_group_name_Hall '-P 2yn'
_space_group_name_H-M_alt 'P 1 21/n 1'
_atom_sites_solution_hydrogens difmap
_atom_sites_solution_primary dual
_audit_creation_date 2022-03-04
_audit_creation_method
;
Olex2 1.5
(compiled 2021.12.09 svn.r5202d8cf for OlexSys, GUI svn.r6439)
;
_audit_update_record
;
2022-09-14 deposited with the CCDC.	2022-11-09 downloaded from the CCDC.
;
_cell_angle_alpha 90
_cell_angle_beta 93.4000(10)
_cell_angle_gamma 90
_cell_formula_units_Z 8
_cell_length_a 16.8316(4)
_cell_length_b 14.7115(4)
_cell_length_c 20.1791(6)
_cell_measurement_reflns_used 9952
_cell_measurement_temperature 193.00
_cell_measurement_theta_max 27.455
_cell_measurement_theta_min 2.680
_cell_volume 4987.9(2)
_computing_cell_refinement 'SAINT V8.40B (?, 2016)'
_computing_data_reduction 'SAINT V8.40B (?, 2016)'
_computing_molecular_graphics 'Olex2 1.5 (Dolomanov et al., 2009)'
_computing_publication_material 'Olex2 1.5 (Dolomanov et al., 2009)'
_computing_structure_refinement 'SHELXL 2018/3 (Sheldrick, 2015)'
_computing_structure_solution 'SHELXT 2018/2 (Sheldrick, 2018)'
_diffrn_ambient_temperature 193.00
_diffrn_measured_fraction_theta_full 0.993
_diffrn_measured_fraction_theta_max 0.993
_diffrn_measurement_device_type 'Bruker D8 VENTURE'
_diffrn_measurement_method '\f and \w scans'
_diffrn_radiation_type MoK\a
_diffrn_radiation_wavelength 0.71073
_diffrn_reflns_av_R_equivalents 0.0453
_diffrn_reflns_av_unetI/netI 0.0400
_diffrn_reflns_Laue_measured_fraction_full 0.993
_diffrn_reflns_Laue_measured_fraction_max 0.993
_diffrn_reflns_limit_h_max 20
_diffrn_reflns_limit_h_min -21
_diffrn_reflns_limit_k_max 16
_diffrn_reflns_limit_k_min -19
_diffrn_reflns_limit_l_max 26
_diffrn_reflns_limit_l_min -25
_diffrn_reflns_number 56395
_diffrn_reflns_point_group_measured_fraction_full 0.993
_diffrn_reflns_point_group_measured_fraction_max 0.993
_diffrn_reflns_theta_full 25.242
_diffrn_reflns_theta_max 27.496
_diffrn_reflns_theta_min 2.065
_diffrn_source_current 1.4
_diffrn_source_power 0.07
_diffrn_source_voltage 50.0
_diffrn_standards_number 0
_exptl_absorpt_coefficient_mu 0.688
_exptl_absorpt_correction_T_max 0.7456
_exptl_absorpt_correction_T_min 0.6955
_exptl_absorpt_correction_type multi-scan
_exptl_absorpt_process_details
;
SADABS-2016/2 (Bruker,2016/2) was used for absorption correction.
wR2(int) was 0.0788 before and 0.0660 after correction.
The Ratio of minimum to maximum transmission is 0.9328.
The \l/2 correction factor is Not present.
;
_exptl_crystal_density_diffrn 1.428
_exptl_crystal_description block
_exptl_crystal_F_000 2248
_exptl_crystal_size_max 0.15
_exptl_crystal_size_mid 0.13
_exptl_crystal_size_min 0.12
_refine_diff_density_max 0.571
_refine_diff_density_min -0.543
_refine_diff_density_rms 0.069
_refine_ls_extinction_method none
_refine_ls_goodness_of_fit_ref 1.019
_refine_ls_hydrogen_treatment constr
_refine_ls_matrix_type full
_refine_ls_number_parameters 645
_refine_ls_number_reflns 11374
_refine_ls_number_restraints 10
_refine_ls_restrained_S_all 1.019
_refine_ls_R_factor_all 0.0700
_refine_ls_R_factor_gt 0.0420
_refine_ls_shift/su_max 0.008
_refine_ls_shift/su_mean 0.001
_refine_ls_structure_factor_coef Fsqd
_refine_ls_weighting_details 'w=1/[\s^2^(Fo^2^)+(0.0662P)^2^+0.9100P] where P=(Fo^2^+2Fc^2^)/3'
_refine_ls_weighting_scheme calc
_refine_ls_wR_factor_gt 0.1167
_refine_ls_wR_factor_ref 0.1375
_reflns_Friedel_coverage 0.000
_reflns_number_gt 6673
_reflns_number_total 11374
_reflns_threshold_expression 'I > 2\s(I)'
_cod_data_source_file d2ce01270g2.cif
_cod_data_source_block mo_20220304_cl_fe_0m
_cod_database_code 7245781
_shelx_shelxl_version_number 2018/3
_shelx_space_group_comment
;
The symmetry employed for this shelxl refinement is uniquely defined
by the following loop, which should always be used as a source of
symmetry information in preference to the above space-group names.
They are only intended as comments.
;
_shelx_estimated_absorpt_t_max 0.922
_shelx_estimated_absorpt_t_min 0.904
_olex2_refinement_description
;
1. Fixed Uiso
 At 1.5 times of:
  All O(H,H) groups
2. Restrained distances
 Fe2-H11A \\sim Fe2-H11B
 with sigma of 0.02
 Fe2-H10A \\sim Fe2-H10B
 with sigma of 0.02
 Fe2-H9A \\sim Fe2-H9B
 with sigma of 0.02
 Fe1-H1A \\sim Fe1-H1B
 with sigma of 0.02
 Fe1-H5A \\sim Fe1-H5B
 with sigma of 0.02
 Fe1-H2A \\sim Fe1-H2B
 with sigma of 0.02
 Fe2-H8A \\sim Fe2-H8B
 with sigma of 0.02
 Fe2-H12A \\sim Fe2-H12B
 with sigma of 0.02
 Fe1-H4A \\sim Fe1-H4B
 with sigma of 0.02
 Fe1-H6A \\sim Fe1-H6B
 with sigma of 0.02
3.a Free rotating group:
 O1(H1A,H1B), O2(H2A,H2B), O4(H4A,H4B), O5(H5A,H5B), O6(H6A,H6B), O8(H8A,H8B),
 O9(H9A,H9B), O10(H10A,H10B), O11(H11A,H11B), O12(H12A,H12B), O13(H13A,H13B),
 O14(H14A,H14B), O15(H15A,H15B), O16(H16A,H16B), O17(H17A,H17B), O18(H18A,H18B),
  O19(H19A,H19B), O20(H20A,H20B), O21(H21A,H21B), O22(H22A,H22B), O23(H23A,
 H23B), O24(H24A,H24B), O25(H25A,H25B), O26(H26A,H26B), O27(H27A,H27B),
 O28(H28A,H28B), O29(H29A,H29B), O30(H30A,H30B)
3.b Rotating group:
 O3(H3A,H3B), O7(H7A,H7B)
;
_olex2_submission_special_instructions 'No special instructions were received'

loop_
_space_group_symop_operation_xyz
'x, y, z'
'-x+1/2, y+1/2, -z+1/2'
'-x, -y, -z'
'x-1/2, -y-1/2, z-1/2'

loop_
_atom_site_label
_atom_site_type_symbol
_atom_site_fract_x
_atom_site_fract_y
_atom_site_fract_z
_atom_site_U_iso_or_equiv
_atom_site_adp_type
_atom_site_occupancy
_atom_site_site_symmetry_order
_atom_site_calc_flag
_atom_site_refinement_flags_posn
_atom_site_refinement_flags_adp
_atom_site_refinement_flags_occupancy
_atom_site_disorder_assembly
_atom_site_disorder_group
Fe1 Fe 0.25562(2) 0.57203(3) 0.25106(2) 0.01518(13) Uani 1 1 d D . . . .
O1 O 0.14458(9) 0.56079(12) 0.27723(10) 0.0234(4) Uani 1 1 d G . . . .
H1A H 0.112943 0.607619 0.277532 0.035 Uiso 1 1 d DG U . . .
H1B H 0.112990 0.514900 0.268527 0.035 Uiso 1 1 d DG U . . .
O2 O 0.21794(10) 0.57325(14) 0.15613(9) 0.0238(5) Uani 1 1 d G . . . .
H2A H 0.168643 0.573713 0.140585 0.036 Uiso 1 1 d DG U . . .
H2B H 0.245633 0.577672 0.121303 0.036 Uiso 1 1 d DG U . . .
O3 O 0.36791(9) 0.58625(12) 0.22335(9) 0.0216(4) Uani 1 1 d . . . . .
H3A H 0.397616 0.543650 0.241688 0.032 Uiso 1 1 d R U . . .
H3B H 0.387989 0.636580 0.239834 0.032 Uiso 1 1 d R U . . .
O4 O 0.26878(11) 0.43786(11) 0.24599(7) 0.0236(3) Uani 1 1 d G . . . .
H4A H 0.269994 0.402480 0.280645 0.035 Uiso 1 1 d DG U . . .
H4B H 0.250059 0.403733 0.213544 0.035 Uiso 1 1 d DG U . . .
O5 O 0.29198(11) 0.57069(15) 0.34531(10) 0.0266(5) Uani 1 1 d G . . . .
H5A H 0.340350 0.568655 0.362853 0.040 Uiso 1 1 d DG U . . .
H5B H 0.262152 0.572620 0.379037 0.040 Uiso 1 1 d DG U . . .
O6 O 0.24313(8) 0.70617(16) 0.25386(7) 0.0215(5) Uani 1 1 d G . . . .
H6A H 0.231520 0.742688 0.220804 0.032 Uiso 1 1 d DG U . . .
H6B H 0.257529 0.742051 0.286754 0.032 Uiso 1 1 d DG U . . .
Fe2 Fe 0.74423(2) 0.67825(3) 0.25068(2) 0.01531(13) Uani 1 1 d D . . . .
O7 O 0.63161(9) 0.66421(12) 0.27847(9) 0.0219(4) Uani 1 1 d . . . . .
H7A H 0.601140 0.704426 0.257926 0.033 Uiso 1 1 d R U . . .
H7B H 0.612621 0.612076 0.264449 0.033 Uiso 1 1 d R U . . .
O8 O 0.75675(8) 0.54433(16) 0.24770(6) 0.0215(5) Uani 1 1 d G . . . .
H8A H 0.768685 0.508364 0.280967 0.032 Uiso 1 1 d DG U . . .
H8B H 0.743041 0.507836 0.214996 0.032 Uiso 1 1 d DG U . . .
O9 O 0.70785(11) 0.67949(15) 0.15646(9) 0.0258(5) Uani 1 1 d G . . . .
H9A H 0.659332 0.679987 0.138997 0.039 Uiso 1 1 d DG U . . .
H9B H 0.737453 0.677696 0.122520 0.039 Uiso 1 1 d DG U . . .
O10 O 0.73095(11) 0.81272(11) 0.25497(7) 0.0231(3) Uani 1 1 d G . . . .
H10A H 0.727781 0.848107 0.220410 0.035 Uiso 1 1 d DG U . . .
H10B H 0.750994 0.846805 0.286930 0.035 Uiso 1 1 d DG U . . .
O11 O 0.85569(9) 0.68940(12) 0.22485(10) 0.0237(4) Uani 1 1 d G . . . .
H11A H 0.887911 0.643203 0.222978 0.036 Uiso 1 1 d DG U . . .
H11B H 0.886712 0.735544 0.233549 0.036 Uiso 1 1 d DG U . . .
O12 O 0.78178(10) 0.67771(15) 0.34573(9) 0.0240(5) Uani 1 1 d G . . . .
H12A H 0.830610 0.679517 0.362354 0.036 Uiso 1 1 d DG U . . .
H12B H 0.753208 0.671321 0.380001 0.036 Uiso 1 1 d DG U . . .
O13 O -0.06768(12) 0.67849(14) 0.38555(11) 0.0316(5) Uani 1 1 d G . . . .
H13A H -0.049536 0.721268 0.411979 0.047 Uiso 1 1 d G U . . .
H13B H -0.052834 0.628307 0.405404 0.047 Uiso 1 1 d G U . . .
O14 O -0.06480(13) 0.54809(15) 0.19444(15) 0.0731(8) Uani 1 1 d G . . . .
H14A H -0.019279 0.555361 0.176906 0.110 Uiso 1 1 d G U . . .
H14B H -0.057642 0.501477 0.220708 0.110 Uiso 1 1 d G U . . .
O15 O 0.06239(13) 0.70083(15) 0.30442(16) 0.0811(9) Uani 1 1 d G . . . .
H15A H 0.058743 0.753040 0.284261 0.122 Uiso 1 1 d G U . . .
H15B H 0.015136 0.691342 0.318217 0.122 Uiso 1 1 d G U . . .
O16 O 0.06737(11) 0.57199(15) 0.11590(10) 0.0308(5) Uani 1 1 d G . . . .
H16A H 0.052328 0.619793 0.093064 0.046 Uiso 1 1 d G U . . .
H16B H 0.051500 0.526283 0.091285 0.046 Uiso 1 1 d G U . . .
O17 O 0.19711(11) 0.77462(15) 0.45381(11) 0.0292(5) Uani 1 1 d G . . . .
H17A H 0.186884 0.716688 0.454941 0.044 Uiso 1 1 d G U . . .
H17B H 0.150436 0.800349 0.450424 0.044 Uiso 1 1 d G U . . .
O18 O 0.20093(11) 0.58605(15) 0.44756(11) 0.0282(5) Uani 1 1 d G . . . .
H18A H 0.225323 0.562075 0.482520 0.042 Uiso 1 1 d G U . . .
H18B H 0.156041 0.556613 0.442922 0.042 Uiso 1 1 d G U . . .
O19 O 0.29912(11) 0.52622(16) 0.55217(11) 0.0298(5) Uani 1 1 d G . . . .
H19A H 0.311206 0.468743 0.552808 0.045 Uiso 1 1 d G U . . .
H19B H 0.344657 0.554013 0.551141 0.045 Uiso 1 1 d G U . . .
O20 O 0.30508(11) 0.33500(16) 0.55087(10) 0.0285(5) Uani 1 1 d G . . . .
H20A H 0.275051 0.312196 0.518470 0.043 Uiso 1 1 d G U . . .
H20B H 0.348494 0.302783 0.551437 0.043 Uiso 1 1 d G U . . .
O21 O 0.20745(11) 0.57103(14) 0.65445(10) 0.0248(5) Uani 1 1 d G . . . .
H21A H 0.159683 0.572395 0.635509 0.037 Uiso 1 1 d G U . . .
H21B H 0.238201 0.560304 0.622064 0.037 Uiso 1 1 d G U . . .
O22 O 0.20773(11) 0.82002(14) 0.15459(10) 0.0252(5) Uani 1 1 d G . . . .
H22A H 0.236707 0.811166 0.120916 0.038 Uiso 1 1 d G U . . .
H22B H 0.159346 0.824436 0.137173 0.038 Uiso 1 1 d G U . . .
O23 O 0.30471(11) 0.58568(15) 0.05265(10) 0.0268(5) Uani 1 1 d G . . . .
H23A H 0.278467 0.559834 0.019291 0.040 Uiso 1 1 d G U . . .
H23B H 0.348626 0.554826 0.057672 0.040 Uiso 1 1 d G U . . .
O24 O 0.29840(11) 0.77611(16) 0.05082(11) 0.0303(5) Uani 1 1 d G . . . .
H24A H 0.310901 0.718736 0.050120 0.045 Uiso 1 1 d G U . . .
H24B H 0.343868 0.804258 0.054596 0.045 Uiso 1 1 d G U . . .
O25 O 0.20098(11) 0.33618(16) -0.05464(10) 0.0286(5) Uani 1 1 d G . . . .
H25A H 0.230222 0.312145 -0.022136 0.043 Uiso 1 1 d G U . . .
H25B H 0.157352 0.304362 -0.056226 0.043 Uiso 1 1 d G U . . .
O26 O 0.19776(11) 0.52404(15) -0.04563(11) 0.0302(5) Uani 1 1 d G . . . .
H26A H 0.189967 0.465638 -0.047865 0.045 Uiso 1 1 d G U . . .
H26B H 0.150274 0.547272 -0.045559 0.045 Uiso 1 1 d G U . . .
O27 O 0.28363(11) 0.57109(14) -0.14998(10) 0.0246(5) Uani 1 1 d G . . . .
H27A H 0.253939 0.558745 -0.117274 0.037 Uiso 1 1 d G U . . .
H27B H 0.332040 0.569292 -0.132358 0.037 Uiso 1 1 d G U . . .
O28 O 0.43569(15) 0.57366(17) 0.38747(16) 0.0587(8) Uani 1 1 d G . . . .
H28A H 0.454018 0.619894 0.410504 0.088 Uiso 1 1 d G U . . .
H28B H 0.461014 0.527084 0.404879 0.088 Uiso 1 1 d G U . . .
O29 O 0.56404(15) 0.67770(17) 0.11496(14) 0.0521(8) Uani 1 1 d G . . . .
H29A H 0.546555 0.627133 0.097074 0.078 Uiso 1 1 d G U . . .
H29B H 0.541975 0.720064 0.090124 0.078 Uiso 1 1 d G U . . .
O30 O 0.28362(11) 0.82257(14) 0.35047(10) 0.0243(5) Uani 1 1 d G . . . .
H30A H 0.255612 0.809046 0.383994 0.036 Uiso 1 1 d G U . . .
H30B H 0.332270 0.826240 0.367342 0.036 Uiso 1 1 d G U . . .
N1 N -0.00904(14) 0.50072(18) 0.41534(13) 0.0299(6) Uani 1 1 d . . . . .
N2 N 0.06373(14) 0.47461(19) 0.43397(13) 0.0308(6) Uani 1 1 d . . . . .
N3 N 0.06352(15) 0.38608(19) 0.43967(14) 0.0334(7) Uani 1 1 d . . . . .
N4 N -0.00929(15) 0.3568(2) 0.42436(14) 0.0363(7) Uani 1 1 d . . . . .
N5 N -0.05396(14) 0.42783(19) 0.40931(14) 0.0328(7) Uani 1 1 d . . . . .
N6 N 0.49107(15) 0.39333(19) 0.42189(14) 0.0352(7) Uani 1 1 d . . . . .
N7 N 0.56387(15) 0.36347(19) 0.43662(13) 0.0329(7) Uani 1 1 d . . . . .
N8 N 0.56324(14) 0.27451(19) 0.43182(13) 0.0288(6) Uani 1 1 d . . . . .
N9 N 0.49019(14) 0.24862(18) 0.41416(13) 0.0297(6) Uani 1 1 d . . . . .
N10 N 0.44613(14) 0.32193(19) 0.40810(14) 0.0326(7) Uani 1 1 d . . . . .
N11 N 0.56066(10) 0.49569(13) 0.26711(10) 0.0281(4) Uani 1 1 d . . . . .
N12 N 0.60816(10) 0.42539(13) 0.27766(10) 0.0310(4) Uani 1 1 d . . . . .
N13 N 0.56576(10) 0.35108(13) 0.26656(10) 0.0300(4) Uani 1 1 d . . . . .
N14 N 0.49205(15) 0.3751(2) 0.24853(15) 0.0272(4) Uani 1 1 d . . . . .
N15 N 0.48871(10) 0.46378(12) 0.24885(9) 0.0263(4) Uani 1 1 d . . . . .
N16 N 0.51115(14) 0.49772(18) 0.08668(13) 0.0308(7) Uani 1 1 d . . . . .
N17 N 0.55914(14) 0.42749(18) 0.09045(14) 0.0322(7) Uani 1 1 d . . . . .
N18 N 0.51739(15) 0.3552(2) 0.07305(14) 0.0356(7) Uani 1 1 d . . . . .
N19 N 0.44332(15) 0.3808(2) 0.05899(14) 0.0351(7) Uani 1 1 d . . . . .
N20 N 0.43941(15) 0.4685(2) 0.06758(13) 0.0327(7) Uani 1 1 d . . . . .
N21 N 0.48204(15) 0.89645(19) 0.42937(14) 0.0345(6) Uani 1 1 d . . . . .
N22 N 0.55638(15) 0.87064(19) 0.44386(14) 0.0342(7) Uani 1 1 d . . . . .
N23 N 0.56047(14) 0.78226(19) 0.43442(13) 0.0298(6) Uani 1 1 d . . . . .
N24 N 0.48918(14) 0.75313(18) 0.41385(13) 0.0313(7) Uani 1 1 d . . . . .
N25 N 0.44138(14) 0.82363(18) 0.41087(14) 0.0317(7) Uani 1 1 d . . . . .
N26 N 0.43455(10) 0.89915(13) 0.23259(10) 0.0304(4) Uani 1 1 d . . . . .
N27 N 0.50828(14) 0.8750(2) 0.25107(15) 0.0271(4) Uani 1 1 d . . . . .
N28 N 0.51110(10) 0.78634(13) 0.25160(9) 0.0273(4) Uani 1 1 d . . . . .
N29 N 0.43923(10) 0.75504(13) 0.23348(10) 0.0290(4) Uani 1 1 d . . . . .
N30 N 0.39201(10) 0.82472(13) 0.22159(10) 0.0315(5) Uani 1 1 d . . . . .

loop_
_atom_site_aniso_label
_atom_site_aniso_U_11
_atom_site_aniso_U_22
_atom_site_aniso_U_33
_atom_site_aniso_U_23
_atom_site_aniso_U_13
_atom_site_aniso_U_12
Fe1 0.01414(19) 0.0105(3) 0.0206(3) -0.00013(9) -0.00168(15) -0.00071(9)
O1 0.0171(7) 0.0157(9) 0.0380(10) -0.0023(7) 0.0052(7) -0.0024(6)
O2 0.0182(8) 0.0304(13) 0.0224(10) -0.0007(8) -0.0019(7) 0.0000(7)
O3 0.0153(7) 0.0141(9) 0.0352(9) 0.0000(7) 0.0004(6) 0.0015(6)
O4 0.0311(7) 0.0122(9) 0.0270(9) -0.0007(6) -0.0037(6) -0.0014(8)
O5 0.0228(9) 0.0325(13) 0.0239(11) 0.0001(9) -0.0037(7) -0.0014(8)
O6 0.0253(9) 0.0135(12) 0.0251(11) -0.0003(5) -0.0030(8) -0.0007(5)
Fe2 0.01435(19) 0.0104(3) 0.0210(3) -0.00020(9) -0.00026(15) -0.00048(9)
O7 0.0137(7) 0.0149(9) 0.0370(9) 0.0019(8) -0.0006(6) 0.0009(6)
O8 0.0247(9) 0.0109(11) 0.0283(12) -0.0001(5) -0.0030(8) -0.0012(5)
O9 0.0219(9) 0.0339(13) 0.0208(10) -0.0009(8) -0.0040(7) 0.0002(8)
O10 0.0306(7) 0.0111(9) 0.0271(9) -0.0007(6) -0.0029(6) 0.0003(7)
O11 0.0169(7) 0.0150(9) 0.0395(10) -0.0034(7) 0.0048(7) -0.0036(6)
O12 0.0175(8) 0.0339(13) 0.0203(10) 0.0007(8) -0.0026(7) -0.0009(7)
O13 0.0249(11) 0.0232(14) 0.0456(14) 0.0028(10) -0.0075(9) 0.0007(9)
O14 0.0613(14) 0.0343(13) 0.130(2) 0.0232(13) 0.0591(14) 0.0238(10)
O15 0.0646(14) 0.0345(13) 0.152(2) 0.0311(15) 0.0677(15) 0.0265(11)
O16 0.0241(10) 0.0250(14) 0.0421(13) -0.0002(10) -0.0080(8) -0.0015(9)
O17 0.0220(10) 0.0273(13) 0.0380(12) -0.0002(10) -0.0015(9) 0.0023(9)
O18 0.0269(11) 0.0283(13) 0.0291(12) 0.0032(10) -0.0019(8) -0.0050(9)
O19 0.0223(10) 0.0291(13) 0.0375(12) 0.0007(10) -0.0038(9) -0.0036(9)
O20 0.0224(10) 0.0343(14) 0.0285(12) -0.0024(10) -0.0002(8) 0.0042(9)
O21 0.0225(9) 0.0233(12) 0.0277(11) -0.0009(8) -0.0057(7) 0.0013(8)
O22 0.0249(9) 0.0218(12) 0.0281(11) -0.0007(8) -0.0061(7) 0.0021(8)
O23 0.0238(10) 0.0285(13) 0.0279(12) -0.0026(10) -0.0001(8) 0.0037(9)
O24 0.0223(10) 0.0277(13) 0.0404(13) 0.0002(10) -0.0030(9) -0.0033(9)
O25 0.0236(10) 0.0325(14) 0.0292(12) 0.0029(10) -0.0024(8) -0.0035(9)
O26 0.0226(10) 0.0294(13) 0.0381(12) -0.0015(10) -0.0033(9) 0.0022(9)
O27 0.0250(9) 0.0223(12) 0.0261(11) 0.0007(8) -0.0026(7) -0.0002(8)
O28 0.0409(14) 0.0296(17) 0.100(2) -0.0117(15) -0.0392(13) 0.0075(12)
O29 0.0415(14) 0.0270(16) 0.083(2) -0.0102(13) -0.0333(13) 0.0038(11)
O30 0.0246(9) 0.0220(12) 0.0258(11) 0.0004(8) -0.0024(7) -0.0015(8)
N1 0.0268(14) 0.0269(17) 0.0353(16) 0.0001(12) -0.0043(11) 0.0030(12)
N2 0.0246(13) 0.0283(16) 0.0391(16) -0.0008(12) -0.0025(10) -0.0005(11)
N3 0.0254(12) 0.0288(16) 0.0451(16) -0.0030(12) -0.0073(11) 0.0033(10)
N4 0.0276(13) 0.0267(16) 0.0533(18) -0.0021(13) -0.0079(11) -0.0006(10)
N5 0.0245(13) 0.0281(18) 0.0449(18) -0.0023(13) -0.0069(11) 0.0028(11)
N6 0.0287(13) 0.0260(16) 0.0497(17) 0.0018(12) -0.0079(11) -0.0004(10)
N7 0.0249(12) 0.0296(16) 0.0433(16) 0.0023(12) -0.0054(10) -0.0028(10)
N8 0.0219(12) 0.0296(16) 0.0346(15) 0.0029(12) -0.0009(10) 0.0021(10)
N9 0.0277(14) 0.0251(16) 0.0357(16) 0.0003(12) -0.0035(11) -0.0034(11)
N10 0.0238(13) 0.0289(19) 0.0440(17) 0.0019(13) -0.0066(11) 0.0003(11)
N11 0.0202(8) 0.0180(10) 0.0460(12) 0.0029(9) 0.0018(8) 0.0001(7)
N12 0.0195(9) 0.0194(11) 0.0539(13) 0.0026(9) 0.0012(8) 0.0012(7)
N13 0.0226(9) 0.0183(10) 0.0492(12) 0.0027(9) 0.0034(8) 0.0041(7)
N14 0.0220(11) 0.0166(9) 0.0431(11) -0.0011(7) 0.0025(8) 0.0011(8)
N15 0.0201(8) 0.0183(10) 0.0404(11) 0.0005(8) 0.0015(7) 0.0014(7)
N16 0.0266(14) 0.0280(17) 0.0370(17) -0.0011(13) -0.0030(11) -0.0018(12)
N17 0.0231(13) 0.0295(19) 0.0430(17) 0.0011(13) -0.0057(11) -0.0025(11)
N18 0.0277(13) 0.0295(17) 0.0485(17) 0.0031(13) -0.0074(11) -0.0001(11)
N19 0.0259(12) 0.0288(16) 0.0494(17) 0.0032(13) -0.0081(11) -0.0052(10)
N20 0.0268(13) 0.0315(17) 0.0393(16) -0.0005(13) -0.0013(11) 0.0002(11)
N21 0.0292(12) 0.0258(16) 0.0475(16) 0.0013(12) -0.0052(11) 0.0004(10)
N22 0.0263(12) 0.0297(16) 0.0459(16) 0.0030(12) -0.0051(11) -0.0022(10)
N23 0.0250(13) 0.0278(16) 0.0361(15) 0.0016(12) -0.0022(10) 0.0025(11)
N24 0.0292(14) 0.0268(17) 0.0372(17) -0.0005(13) -0.0027(11) -0.0017(12)
N25 0.0233(13) 0.0282(18) 0.0427(17) 0.0022(12) -0.0041(11) -0.0006(11)
N26 0.0217(9) 0.0185(10) 0.0509(12) 0.0024(9) 0.0016(8) 0.0040(7)
N27 0.0216(11) 0.0153(9) 0.0444(11) -0.0010(7) 0.0017(8) 0.0012(8)
N28 0.0197(8) 0.0188(10) 0.0434(11) 0.0026(8) 0.0015(7) 0.0029(7)
N29 0.0202(9) 0.0179(10) 0.0488(12) 0.0023(9) 0.0011(8) 0.0009(7)
N30 0.0206(9) 0.0209(11) 0.0529(13) 0.0023(9) 0.0012(8) 0.0012(7)

loop_
_atom_type_symbol
_atom_type_description
_atom_type_scat_dispersion_real
_atom_type_scat_dispersion_imag
_atom_type_scat_source
Fe Fe 0.3463 0.8444 'International Tables Vol C Tables 4.2.6.8 and 6.1.1.4'
H H 0.0000 0.0000 'International Tables Vol C Tables 4.2.6.8 and 6.1.1.4'
N N 0.0061 0.0033 'International Tables Vol C Tables 4.2.6.8 and 6.1.1.4'
O O 0.0106 0.0060 'International Tables Vol C Tables 4.2.6.8 and 6.1.1.4'

loop_
_geom_angle_atom_site_label_1
_geom_angle_atom_site_label_2
_geom_angle_atom_site_label_3
_geom_angle
_geom_angle_site_symmetry_1
_geom_angle_site_symmetry_3
_geom_angle_publ_flag
O1 Fe1 O2 90.32(8) . . ?
O1 Fe1 O3 178.65(8) . . ?
O1 Fe1 O4 92.32(8) . . ?
O1 Fe1 O6 88.41(7) . . ?
O2 Fe1 O3 89.00(7) . . ?
O2 Fe1 O4 89.40(7) . . ?
O2 Fe1 O6 89.44(7) . . ?
O4 Fe1 O3 88.83(8) . . ?
O5 Fe1 O1 89.18(8) . . ?
O5 Fe1 O2 179.50(6) . . ?
O5 Fe1 O3 91.50(8) . . ?
O5 Fe1 O4 90.60(8) . . ?
O5 Fe1 O6 90.57(8) . . ?
O6 Fe1 O3 90.42(7) . . ?
O6 Fe1 O4 178.63(6) . . ?
Fe1 O1 H1A 121.5 . . ?
Fe1 O1 H1B 125.9 . . ?
H1A O1 H1B 104.4 . . ?
Fe1 O2 H2A 126.3 . . ?
Fe1 O2 H2B 128.8 . . ?
H2A O2 H2B 104.7 . . ?
Fe1 O3 H3A 109.4 . . ?
Fe1 O3 H3B 109.4 . . ?
H3A O3 H3B 104.4 . . ?
Fe1 O4 H4A 123.3 . . ?
Fe1 O4 H4B 125.1 . . ?
H4A O4 H4B 104.5 . . ?
Fe1 O5 H5A 128.7 . . ?
Fe1 O5 H5B 126.6 . . ?
H5A O5 H5B 104.6 . . ?
Fe1 O6 H6A 127.7 . . ?
Fe1 O6 H6B 126.8 . . ?
H6A O6 H6B 104.5 . . ?
O8 Fe2 O7 90.57(7) . . ?
O8 Fe2 O10 179.15(7) . . ?
O8 Fe2 O11 88.30(7) . . ?
O8 Fe2 O12 89.82(7) . . ?
O9 Fe2 O7 91.49(7) . . ?
O9 Fe2 O8 90.43(7) . . ?
O9 Fe2 O10 90.21(8) . . ?
O9 Fe2 O11 89.44(8) . . ?
O9 Fe2 O12 179.50(9) . . ?
O10 Fe2 O7 88.85(7) . . ?
O11 Fe2 O7 178.54(7) . . ?
O11 Fe2 O10 92.27(7) . . ?
O11 Fe2 O12 90.13(8) . . ?
O12 Fe2 O7 88.95(7) . . ?
O12 Fe2 O10 89.55(7) . . ?
Fe2 O7 H7A 109.5 . . ?
Fe2 O7 H7B 109.4 . . ?
H7A O7 H7B 104.4 . . ?
Fe2 O8 H8A 127.0 . . ?
Fe2 O8 H8B 127.7 . . ?
H8A O8 H8B 104.4 . . ?
Fe2 O9 H9A 128.6 . . ?
Fe2 O9 H9B 127.0 . . ?
H9A O9 H9B 104.4 . . ?
Fe2 O10 H10A 124.1 . . ?
Fe2 O10 H10B 124.4 . . ?
H10A O10 H10B 104.6 . . ?
Fe2 O11 H11A 123.2 . . ?
Fe2 O11 H11B 125.3 . . ?
H11A O11 H11B 104.5 . . ?
Fe2 O12 H12A 127.8 . . ?
Fe2 O12 H12B 127.5 . . ?
H12A O12 H12B 104.5 . . ?
H13A O13 H13B 104.6 . . ?
H14A O14 H14B 104.5 . . ?
H15A O15 H15B 104.5 . . ?
H16A O16 H16B 104.6 . . ?
H17A O17 H17B 104.4 . . ?
H18A O18 H18B 104.5 . . ?
H19A O19 H19B 104.6 . . ?
H20A O20 H20B 104.5 . . ?
H21A O21 H21B 104.4 . . ?
H22A O22 H22B 104.5 . . ?
H23A O23 H23B 104.6 . . ?
H24A O24 H24B 104.5 . . ?
H25A O25 H25B 104.3 . . ?
H26A O26 H26B 104.6 . . ?
H27A O27 H27B 104.5 . . ?
H28A O28 H28B 104.5 . . ?
H29A O29 H29B 104.5 . . ?
H30A O30 H30B 104.5 . . ?
N5 N1 N2 108.0(3) . . ?
N3 N2 N1 108.0(2) . . ?
N2 N3 N4 108.2(3) . . ?
N5 N4 N3 107.8(3) . . ?
N4 N5 N1 108.1(2) . . ?
N10 N6 N7 107.3(3) . . ?
N8 N7 N6 108.2(2) . . ?
N7 N8 N9 108.2(2) . . ?
N10 N9 N8 107.5(3) . . ?
N9 N10 N6 108.8(2) . . ?
N12 N11 N15 107.55(18) . . ?
N11 N12 N13 107.86(17) . . ?
N12 N13 N14 108.4(2) . . ?
N15 N14 N13 107.8(2) . . ?
N14 N15 N11 108.38(19) . . ?
N17 N16 N20 108.1(3) . . ?
N16 N17 N18 107.8(2) . . ?
N17 N18 N19 108.2(3) . . ?
N20 N19 N18 108.0(3) . . ?
N19 N20 N16 108.0(3) . . ?
N25 N21 N22 107.4(3) . . ?
N23 N22 N21 108.0(3) . . ?
N22 N23 N24 108.2(2) . . ?
N25 N24 N23 107.6(3) . . ?
N24 N25 N21 108.9(2) . . ?
N30 N26 N27 108.4(2) . . ?
N28 N27 N26 107.7(2) . . ?
N27 N28 N29 108.22(19) . . ?
N30 N29 N28 108.21(18) . . ?
N29 N30 N26 107.52(17) . . ?

loop_
_geom_bond_atom_site_label_1
_geom_bond_atom_site_label_2
_geom_bond_distance
_geom_bond_site_symmetry_2
_geom_bond_publ_flag
Fe1 O1 1.9791(16) . ?
Fe1 O2 1.9817(19) . ?
Fe1 O3 2.0134(15) . ?
Fe1 O4 1.9896(18) . ?
Fe1 O5 1.9632(19) . ?
Fe1 O6 1.986(2) . ?
O1 H1A 0.8709 . ?
O1 H1B 0.8708 . ?
O2 H2A 0.8696 . ?
O2 H2B 0.8685 . ?
O3 H3A 0.8705 . ?
O3 H3B 0.8716 . ?
O4 H4A 0.8709 . ?
O4 H4B 0.8693 . ?
O5 H5A 0.8689 . ?
O5 H5B 0.8699 . ?
O6 H6A 0.8696 . ?
O6 H6B 0.8712 . ?
Fe2 O7 2.0190(15) . ?
Fe2 O8 1.983(2) . ?
Fe2 O9 1.9626(19) . ?
Fe2 O10 1.9932(17) . ?
Fe2 O11 1.9836(16) . ?
Fe2 O12 1.9837(19) . ?
O7 H7A 0.8716 . ?
O7 H7B 0.8716 . ?
O8 H8A 0.8688 . ?
O8 H8B 0.8712 . ?
O9 H9A 0.8701 . ?
O9 H9B 0.8709 . ?
O10 H10A 0.8694 . ?
O10 H10B 0.8691 . ?
O11 H11A 0.8717 . ?
O11 H11B 0.8679 . ?
O12 H12A 0.8695 . ?
O12 H12B 0.8705 . ?
O13 H13A 0.8686 . ?
O13 H13B 0.8694 . ?
O14 H14A 0.8694 . ?
O14 H14B 0.8707 . ?
O15 H15A 0.8696 . ?
O15 H15B 0.8694 . ?
O16 H16A 0.8702 . ?
O16 H16B 0.8687 . ?
O17 H17A 0.8700 . ?
O17 H17B 0.8710 . ?
O18 H18A 0.8697 . ?
O18 H18B 0.8711 . ?
O19 H19A 0.8697 . ?
O19 H19B 0.8701 . ?
O20 H20A 0.8696 . ?
O20 H20B 0.8704 . ?
O21 H21A 0.8698 . ?
O21 H21B 0.8717 . ?
O22 H22A 0.8695 . ?
O22 H22B 0.8700 . ?
O23 H23A 0.8705 . ?
O23 H23B 0.8682 . ?
O24 H24A 0.8701 . ?
O24 H24B 0.8696 . ?
O25 H25A 0.8712 . ?
O25 H25B 0.8699 . ?
O26 H26A 0.8699 . ?
O26 H26B 0.8694 . ?
O27 H27A 0.8703 . ?
O27 H27B 0.8699 . ?
O28 H28A 0.8700 . ?
O28 H28B 0.8700 . ?
O29 H29A 0.8705 . ?
O29 H29B 0.8692 . ?
O30 H30A 0.8702 . ?
O30 H30B 0.8696 . ?
N1 N2 1.317(3) . ?
N1 N5 1.313(3) . ?
N2 N3 1.308(4) . ?
N3 N4 1.318(3) . ?
N4 N5 1.312(3) . ?
N6 N7 1.319(3) . ?
N6 N10 1.315(3) . ?
N7 N8 1.312(4) . ?
N8 N9 1.316(3) . ?
N9 N10 1.310(3) . ?
N11 N12 1.317(2) . ?
N11 N15 1.330(2) . ?
N12 N13 1.318(2) . ?
N13 N14 1.320(3) . ?
N14 N15 1.306(3) . ?
N16 N17 1.311(3) . ?
N16 N20 1.318(3) . ?
N17 N18 1.311(3) . ?
N18 N19 1.317(3) . ?
N19 N20 1.305(4) . ?
N21 N22 1.324(3) . ?
N21 N25 1.314(3) . ?
N22 N23 1.316(4) . ?
N23 N24 1.318(3) . ?
N24 N25 1.312(3) . ?
N26 N27 1.323(3) . ?
N26 N30 1.320(3) . ?
N27 N28 1.305(3) . ?
N28 N29 1.325(2) . ?
N29 N30 1.311(2) . ?

loop_
_geom_torsion_atom_site_label_1
_geom_torsion_atom_site_label_2
_geom_torsion_atom_site_label_3
_geom_torsion_atom_site_label_4
_geom_torsion
_geom_torsion_site_symmetry_1
_geom_torsion_site_symmetry_2
_geom_torsion_site_symmetry_3
_geom_torsion_site_symmetry_4
_geom_torsion_publ_flag
N1 N2 N3 N4 0.2(3) . . . . ?
N2 N1 N5 N4 0.2(3) . . . . ?
N2 N3 N4 N5 -0.1(4) . . . . ?
N3 N4 N5 N1 -0.1(4) . . . . ?
N5 N1 N2 N3 -0.3(3) . . . . ?
N6 N7 N8 N9 0.0(3) . . . . ?
N7 N6 N10 N9 0.0(4) . . . . ?
N7 N8 N9 N10 0.1(3) . . . . ?
N8 N9 N10 N6 -0.1(3) . . . . ?
N10 N6 N7 N8 0.0(3) . . . . ?
N11 N12 N13 N14 0.6(3) . . . . ?
N12 N11 N15 N14 0.3(3) . . . . ?
N12 N13 N14 N15 -0.4(3) . . . . ?
N13 N14 N15 N11 0.0(3) . . . . ?
N15 N11 N12 N13 -0.5(2) . . . . ?
N16 N17 N18 N19 -0.5(4) . . . . ?
N17 N16 N20 N19 -0.6(3) . . . . ?
N17 N18 N19 N20 0.1(4) . . . . ?
N18 N19 N20 N16 0.3(4) . . . . ?
N20 N16 N17 N18 0.7(3) . . . . ?
N21 N22 N23 N24 0.3(3) . . . . ?
N22 N21 N25 N24 0.2(4) . . . . ?
N22 N23 N24 N25 -0.2(3) . . . . ?
N23 N24 N25 N21 0.0(3) . . . . ?
N25 N21 N22 N23 -0.3(3) . . . . ?
N26 N27 N28 N29 0.0(3) . . . . ?
N27 N26 N30 N29 0.2(3) . . . . ?
N27 N28 N29 N30 0.1(3) . . . . ?
N28 N29 N30 N26 -0.2(3) . . . . ?
N30 N26 N27 N28 -0.2(3) . . . . ?
